data_2001310
loop_
_publ_author_name
'Chiaroni, A.'
'Riche, C.'
'Guerrier, L.'
'Royer, J.'
'Grierson, D. S.'
'Husson, H.-P.'

_publ_section_title
;
 X-ray diffraction analysis of two
 hexahydropyrido[2,1-<i>b</i>][1,3,4]oxadiazines: evidence for the
 effect of steric congestion on anion formation at the aminonitrile
 centre
;
_journal_issue 10
_journal_name_full 'Acta Crystallographica Section C'
_journal_page_first 1786
_journal_page_last 1789
_journal_paper_doi 10.1107/S0108270193002136
_journal_volume 49
_journal_year 1993
_chemical_formula_moiety 'C16 H21 N3 O1'
_chemical_formula_sum 'C16 H21 N3 O'
_chemical_formula_weight 271.36
_chemical_name_systematic
;
2H,3H-2-phenyl-3,4-dimethyl-6-carbonitrile 2S-[2\b,3\a,6\b,9\b]-
hexahydropyrido [2,1-b][1,3,4] oxadiazin
;
_space_group_IT_number 4
_symmetry_cell_setting monoclinic
_symmetry_space_group_name_Hall 'P 2yb'
_symmetry_space_group_name_H-M 'P 1 21 1'
_atom_type_scat_source IntTabIV
_cell_angle_alpha 90.00
_cell_angle_beta 99.78(5)
_cell_angle_gamma 90.00
_cell_formula_units_Z 4
_cell_length_a 11.756(4)
_cell_length_b 7.564(3)
_cell_length_c 17.261(8)
_cell_measurement_reflns_used 24
_cell_measurement_temperature 293
_cell_measurement_theta_max 47.6
_cell_measurement_theta_min 5.0
_cell_volume 1512.6(11)
_computing_data_collection 'Philips  PW1100/20 software 1974'
_computing_data_reduction 'PHIL (Riche, 1981)'
_computing_molecular_graphics 'R3M  (Riche,1983)  ORTEP (Johnson, 1963)'
_computing_publication_material 'ACTACIF (Riche, 1992)'
_computing_structure_refinement 'SHELX76   (Sheldrick, 1976)'
_computing_structure_solution 'SHELXS86  (Sheldrick, 1985)'
_diffrn_ambient_temperature 293
_diffrn_measurement_device 'Philips PW100 diffractometer'
_diffrn_measurement_method \q/2\q
_diffrn_radiation_monochromator graphite
_diffrn_radiation_source 'X-ray tube'
_diffrn_radiation_type 'Cu K\a'
_diffrn_radiation_wavelength 1.5418
_diffrn_reflns_av_R_equivalents 0.008
_diffrn_reflns_limit_h_max 13
_diffrn_reflns_limit_h_min -14
_diffrn_reflns_limit_k_max 9
_diffrn_reflns_limit_k_min 0
_diffrn_reflns_limit_l_max 20
_diffrn_reflns_limit_l_min 0
_diffrn_reflns_number 3055
_diffrn_reflns_theta_max 67.93
_diffrn_reflns_theta_min 2.60
_diffrn_standards_decay_% 0
_diffrn_standards_interval_time 180
_diffrn_standards_number 3
_exptl_absorpt_coefficient_mu 0.57
_exptl_absorpt_correction_type none
_exptl_crystal_colour colourless
_exptl_crystal_density_diffrn 1.19
_exptl_crystal_description prism
_exptl_crystal_F_000 584.00
_exptl_crystal_size_max 0.60
_exptl_crystal_size_mid 0.70
_exptl_crystal_size_min 0.50
_refine_diff_density_max 0.24
_refine_diff_density_min -0.24
_refine_ls_goodness_of_fit_obs 0.51
_refine_ls_hydrogen_treatment noref
_refine_ls_matrix_type userblock
_refine_ls_number_parameters 180
_refine_ls_number_reflns 2842
_refine_ls_R_factor_obs 0.052
_refine_ls_shift/esd_max 0.18
_refine_ls_structure_factor_coef F
_refine_ls_weighting_details 'w = 1/[\s^2^(F) + 0.0004F^2^]'
_refine_ls_weighting_scheme calc
_refine_ls_wR_factor_obs 0.064
_reflns_number_observed 2861
_reflns_number_total 2968
_reflns_observed_criterion I>3.0\s(I)
_cod_data_source_file pa1042.cif
_cod_data_source_block 2S-oxadiazin
_cod_depositor_comments
;
The following automatic conversions were performed:

'_refine_ls_weighting_scheme' value 'calc w = 1/[\s^2^(F) +
0.0004F^2^]' was changed to 'calc'. New tag
'_refine_ls_weighting_details' was created. The value of the new tag
was set to 'w = 1/[\s^2^(F) + 0.0004F^2^]'.

Automatic conversion script
Id: cif_fix_values 3143 2015-03-26 13:38:13Z robertas 
;
_cod_original_cell_volume 1512.6(10)
_cod_original_sg_symbol_H-M 'P 21'
_cod_original_formula_sum 'C16 H21 N3 O1'
_cod_database_code 2001310

loop_
_symmetry_equiv_pos_as_xyz
+x,+y,+z
-x,1/2+y,-z

loop_
_atom_site_aniso_label
_atom_site_aniso_U_11
_atom_site_aniso_U_22
_atom_site_aniso_U_33
_atom_site_aniso_U_12
_atom_site_aniso_U_13
_atom_site_aniso_U_23
O1A 0.0530(8) 0.0274(7) 0.0360(7) 0.0002(6) 0.0046(6) -0.0036(6)
C2A 0.0360(9) 0.0346(10) 0.0434(10) 0.0019(8) 0.0045(8) -0.0053(9)
C3A 0.0395(10) 0.0337(11) 0.0506(11) 0.0051(9) 0.0007(8) -0.0120(10)
N4A 0.0480(10) 0.0273(9) 0.0613(12) 0.0038(8) -0.0019(8) -0.0038(8)
N5A 0.0459(9) 0.0309(9) 0.0499(9) -0.0039(8) -0.0020(8) -0.0006(8)
C6A 0.0499(11) 0.0467(14) 0.0551(13) -0.0057(11) 0.0057(10) 0.0077(12)
C7A 0.0715(17) 0.086(2) 0.0538(14) -0.0044(18) 0.0205(13) 0.0071(16)
C8A 0.096(2) 0.073(2) 0.0487(13) 0.0107(19) 0.0262(14) -0.0074(14)
C9A 0.0954(19) 0.0490(14) 0.0362(11) -0.0076(15) 0.0053(11) -0.0034(11)
C9aA 0.0546(11) 0.0303(11) 0.0423(10) -0.0069(10) -0.0043(9) -0.0007(9)
C11A 0.0422(10) 0.0377(11) 0.0411(10) -0.0026(9) 0.0054(8) -0.0083(9)
C12A 0.0524(12) 0.0556(15) 0.0597(14) -0.0005(12) 0.0193(11) -0.0035(13)
C13A 0.0776(17) 0.0646(19) 0.0637(15) -0.0004(16) 0.0313(13) 0.0024(15)
C14A 0.096(2) 0.0523(15) 0.0458(12) -0.0115(16) 0.0074(13) 0.0022(12)
C15A 0.0577(13) 0.0540(16) 0.0563(13) -0.0030(12) -0.0077(11) 0.0042(12)
C16A 0.0441(11) 0.0483(13) 0.0517(12) -0.0003(10) 0.0039(9) 0.0031(11)
C17A 0.0820(19) 0.0539(18) 0.0821(19) 0.0163(16) 0.0234(16) -0.0240(16)
C18A 0.0789(19) 0.0268(13) 0.096(2) -0.0019(12) 0.0013(16) -0.0069(13)
C19A 0.0374(10) 0.0514(14) 0.0559(12) -0.0002(10) 0.0076(9) 0.0005(11)
N20A 0.0422(10) 0.0777(18) 0.0687(13) 0.0054(11) 0.0043(10) 0.0033(13)
O1B 0.0396(7) 0.0302(7) 0.0441(7) 0.0006(6) 0.0037(6) -0.0013(6)
C2B 0.0404(10) 0.0403(12) 0.0381(9) -0.0029(9) 0.0056(8) -0.0044(9)
C3B 0.0472(11) 0.0339(11) 0.0392(10) -0.0036(9) 0.0024(8) 0.0018(9)
N4B 0.0524(10) 0.0277(9) 0.0434(9) -0.0021(8) 0.0051(8) 0.0033(7)
N5B 0.0463(9) 0.0292(9) 0.0436(9) 0.0017(8) 0.0086(7) 0.0022(7)
C6B 0.0626(13) 0.0459(13) 0.0547(13) 0.0096(12) 0.0248(11) 0.0026(11)
C7B 0.0534(13) 0.075(2) 0.0799(18) 0.0092(14) 0.0286(13) 0.0154(17)
C8B 0.0525(13) 0.0535(17) 0.097(2) -0.0075(13) 0.0146(14) 0.0161(16)
C9B 0.0486(12) 0.0428(13) 0.0708(15) -0.0051(11) -0.0018(11) 0.0005(13)
C9aB 0.0429(10) 0.0331(11) 0.0384(9) 0.0015(9) 0.0000(8) -0.0015(9)
C11B 0.0451(11) 0.0464(13) 0.0493(12) 0.0040(11) 0.0017(9) -0.0114(11)
C12B 0.0470(12) 0.091(2) 0.0662(16) 0.0059(15) 0.0082(11) -0.0143(17)
C13B 0.0502(14) 0.107(3) 0.100(3) 0.0209(18) 0.0018(15) -0.028(3)
C14B 0.0640(17) 0.083(3) 0.107(3) 0.0254(18) -0.0245(18) -0.027(2)
C15B 0.0789(19) 0.0587(19) 0.0764(19) 0.0124(16) -0.0211(16) -0.0056(16)
C16B 0.0601(14) 0.0463(14) 0.0569(13) 0.0059(12) -0.0061(11) -0.0013(12)
C17B 0.0639(16) 0.0526(17) 0.0789(18) -0.0201(14) 0.0099(13) 0.0067(15)
C18B 0.0837(18) 0.0290(12) 0.0707(16) 0.0052(12) 0.0053(14) -0.0038(12)
C19B 0.0713(15) 0.0563(15) 0.0432(12) 0.0013(13) 0.0237(11) 0.0039(12)
N20B 0.0883(16) 0.0864(19) 0.0463(12) -0.0007(16) 0.0169(11) 0.0132(13)

loop_
_atom_site_label
_atom_site_fract_x
_atom_site_fract_y
_atom_site_fract_z
_atom_site_U_iso_or_equiv
_atom_site_thermal_displace_type
_atom_site_calc_flag
_atom_site_calc_attached_atom
O1A 0.69120(10) 0.47600(10) 0.49040(10) 0.0400(10) Uani ? ?
C2A 0.6429(2) 0.5554(3) 0.55270(10) 0.039(2) Uani ? ?
C3A 0.6884(2) 0.7448(3) 0.56940(10) 0.042(2) Uani ? ?
N4A 0.6738(2) 0.8424(3) 0.49450(10) 0.047(2) Uani ? ?
N5A 0.7228(2) 0.7550(3) 0.43370(10) 0.043(2) Uani ? ?
C6A 0.8484(2) 0.7553(4) 0.43990(10) 0.052(2) Uani ? ?
C7A 0.8816(3) 0.6667(6) 0.3670(2) 0.071(3) Uani ? ?
C8A 0.8339(3) 0.4809(5) 0.3586(2) 0.073(3) Uani ? ?
C9A 0.7042(3) 0.4842(4) 0.35400(10) 0.061(3) Uani ? ?
C9aA 0.6669(2) 0.5838(3) 0.42090(10) 0.043(2) Uani ? ?
C11A 0.6683(2) 0.4366(3) 0.62330(10) 0.041(2) Uani ? ?
C12A 0.5817(2) 0.3867(4) 0.6647(2) 0.057(2) Uani ? ?
C13A 0.6069(3) 0.2858(5) 0.7322(2) 0.069(3) Uani ? ?
C14A 0.7184(3) 0.2324(4) 0.7596(2) 0.066(3) Uani ? ?
C15A 0.8049(2) 0.2750(4) 0.7174(2) 0.057(2) Uani ? ?
C16A 0.7797(2) 0.3777(4) 0.64980(10) 0.049(2) Uani ? ?
C17A 0.6206(3) 0.8343(5) 0.6258(2) 0.074(3) Uani ? ?
C18A 0.7119(3) 1.0266(4) 0.5011(2) 0.069(3) Uani ? ?
C19A 0.9186(2) 0.6717(4) 0.51090(10) 0.049(2) Uani ? ?
N20A 0.9795(2) 0.6123(4) 0.56240(10) 0.064(2) Uani ? ?
O1B 0.84660(10) 1.2373(2) 0.18040(10) 0.0390(10) Uani ? ?
C2B 0.7439(2) 1.1369(3) 0.18220(10) 0.040(2) Uani ? ?
C3B 0.7485(2) 0.9561(3) 0.14160(10) 0.041(2) Uani ? ?
N4B 0.8590(2) 0.8707(3) 0.17450(10) 0.042(2) Uani ? ?
N5B 0.9595(2) 0.9789(3) 0.17260(10) 0.040(2) Uani ? ?
C6B 0.9972(2) 1.0043(4) 0.0969(2) 0.055(2) Uani ? ?
C7B 1.1094(2) 1.1100(5) 0.1096(2) 0.070(3) Uani ? ?
C8B 1.0913(2) 1.2880(5) 0.1466(2) 0.069(3) Uani ? ?
C9B 1.0503(2) 1.2568(4) 0.2245(2) 0.055(2) Uani ? ?
C9aB 0.9457(2) 1.1386(3) 0.21680(10) 0.039(2) Uani ? ?
C11B 0.6417(2) 1.2466(4) 0.14530(10) 0.048(2) Uani ? ?
C12B 0.5436(2) 1.2571(6) 0.1803(2) 0.069(3) Uani ? ?
C13B 0.4501(3) 1.3568(7) 0.1470(2) 0.087(4) Uani ? ?
C14B 0.4500(3) 1.4439(6) 0.0781(3) 0.087(4) Uani ? ?
C15B 0.5461(3) 1.4355(5) 0.0423(2) 0.073(3) Uani ? ?
C16B 0.6416(2) 1.3364(4) 0.0752(2) 0.056(2) Uani ? ?
C17B 0.6500(3) 0.8412(5) 0.1579(2) 0.066(3) Uani ? ?
C18B 0.8753(3) 0.6951(4) 0.1433(2) 0.063(3) Uani ? ?
C19B 0.9141(2) 1.0895(4) 0.03160(10) 0.058(2) Uani ? ?
N20B 0.8602(2) 1.1538(5) -0.02090(10) 0.075(3) Uani ? ?
H2A 0.55735 0.56773 0.53742 0.043 Uiso calc C2A
H3A 0.77182 0.74262 0.59385 0.046 Uiso calc C3A
H6A 0.86808 0.88391 0.44480 0.057 Uiso calc C6A
H7aA 0.96756 0.66252 0.37228 0.078 Uiso calc C7A
H7bA 0.84927 0.73683 0.31914 0.078 Uiso calc C7A
H8aA 0.86952 0.40899 0.40505 0.081 Uiso calc C8A
H8bA 0.85304 0.42632 0.30965 0.081 Uiso calc C8A
H9aA 0.67574 0.35976 0.35476 0.068 Uiso calc C9A
H9bA 0.66872 0.54160 0.30346 0.068 Uiso calc C9A
H9aA 0.58229 0.60840 0.40757 0.048 Uiso calc C9aA
H12A 0.50026 0.42437 0.64549 0.062 Uiso calc C12A
H13A 0.54364 0.25116 0.76122 0.076 Uiso calc C13A
H14A 0.73680 0.16354 0.80966 0.073 Uiso calc C14A
H15A 0.88541 0.23193 0.73554 0.063 Uiso calc C15A
H16A 0.84270 0.40942 0.62001 0.054 Uiso calc C16A
H17aA 0.65010 0.95734 0.63675 0.081 Uiso calc C17A
H17bA 0.53706 0.83849 0.60179 0.081 Uiso calc C17A
H17cA 0.63007 0.76603 0.67613 0.081 Uiso calc C17A
H18aA 0.69892 1.08240 0.44782 0.076 Uiso calc C18A
H18bA 0.66687 1.09218 0.53612 0.076 Uiso calc C18A
H18cA 0.79590 1.03131 0.52392 0.076 Uiso calc C18A
H2B 0.73631 1.10953 0.23778 0.044 Uiso calc C2B
H3B 0.74193 0.97241 0.08356 0.045 Uiso calc C3B
H6B 1.00571 0.88089 0.07785 0.061 Uiso calc C6B
H7aB 1.13500 1.12920 0.05784 0.077 Uiso calc C7B
H7bB 1.17032 1.04245 0.14507 0.077 Uiso calc C7B
H8aB 1.03201 1.35752 0.11067 0.076 Uiso calc C8B
H8bB 1.16557 1.35539 0.15586 0.076 Uiso calc C8B
H9aB 1.03061 1.37351 0.24604 0.061 Uiso calc C9B
H9bB 1.11439 1.20093 0.26196 0.061 Uiso calc C9B
H9aB 0.93538 1.09930 0.27048 0.043 Uiso calc C9aB
H12B 0.54104 1.19136 0.23027 0.076 Uiso calc C12B
H13B 0.38123 1.36514 0.17378 0.096 Uiso calc C13B
H14B 0.38080 1.51362 0.05370 0.095 Uiso calc C14B
H15B 0.54707 1.50126 -0.00788 0.081 Uiso calc C15B
H16B 0.71046 1.32968 0.04827 0.061 Uiso calc C16B
H17aB 0.65327 0.72410 0.13154 0.073 Uiso calc C17B
H17bB 0.65648 0.82313 0.21593 0.073 Uiso calc C17B
H17cB 0.57486 0.90029 0.13718 0.073 Uiso calc C17B
H18aB 0.95197 0.64722 0.16862 0.069 Uiso calc C18B
H18bB 0.81269 0.61465 0.15464 0.069 Uiso calc C18B
H18cB 0.87261 0.70279 0.08517 0.069 Uiso calc C18B

loop_
_geom_angle_atom_site_label_1
_geom_angle_atom_site_label_2
_geom_angle_atom_site_label_3
_geom_angle_site_symmetry_1
_geom_angle_site_symmetry_2
_geom_angle_site_symmetry_3
_geom_angle
_geom_angle_publ_flag
C2A O1A C9aA . . . 109.90(10) yes
O1A C2A C3A . . . 111.3(2) yes
O1A C2A C11A . . . 108.0(2) yes
C3A C2A C11A . . . 112.9(2) yes
C2A C3A N4A . . . 108.4(2) yes
C2A C3A C17A . . . 109.4(2) yes
N4A C3A C17A . . . 110.1(2) yes
C3A N4A N5A . . . 114.1(2) yes
C3A N4A C18A . . . 114.9(2) yes
N5A N4A C18A . . . 109.8(2) yes
N4A N5A C6A . . . 118.0(2) yes
N4A N5A C9aA . . . 107.1(2) yes
C6A N5A C9aA . . . 116.0(2) yes
N5A C6A C7A . . . 109.5(2) yes
N5A C6A C19A . . . 117.9(2) yes
C7A C6A C19A . . . 107.8(2) yes
C6A C7A C8A . . . 110.1(3) yes
C7A C8A C9A . . . 110.1(3) yes
C8A C9A C9aA . . . 113.0(2) yes
O1A C9aA N5A . . . 111.0(2) yes
O1A C9aA C9A . . . 108.3(2) yes
N5A C9aA C9A . . . 112.3(2) yes
C2A C11A C12A . . . 121.2(2) yes
C2A C11A C16A . . . 120.4(2) yes
C12A C11A C16A . . . 118.4(2) yes
C11A C12A C13A . . . 120.8(3) yes
C12A C13A C14A . . . 120.5(3) yes
C13A C14A C15A . . . 119.4(3) yes
C14A C15A C16A . . . 120.0(3) yes
C11A C16A C15A . . . 120.7(2) yes
C6A C19A N20A . . . 174.5(3) yes
C2B O1B C9aB . . . 109.9(2) yes
O1B C2B C3B . . . 111.4(2) yes
O1B C2B C11B . . . 108.2(2) yes
C3B C2B C11B . . . 112.6(2) yes
C2B C3B N4B . . . 108.1(2) yes
C2B C3B C17B . . . 109.8(2) yes
N4B C3B C17B . . . 109.2(2) yes
C3B N4B N5B . . . 114.4(2) yes
C3B N4B C18B . . . 114.8(2) yes
N5B N4B C18B . . . 110.4(2) yes
N4B N5B C6B . . . 118.0(2) yes
N4B N5B C9aB . . . 107.1(2) yes
C6B N5B C9aB . . . 116.0(2) yes
N5B C6B C7B . . . 109.0(2) yes
N5B C6B C19B . . . 117.9(2) yes
C7B C6B C19B . . . 108.6(2) yes
C6B C7B C8B . . . 110.2(3) yes
C7B C8B C9B . . . 108.8(3) yes
C8B C9B C9aB . . . 113.0(2) yes
O1B C9aB N5B . . . 110.9(2) yes
O1B C9aB C9B . . . 108.6(2) yes
N5B C9aB C9B . . . 112.2(2) yes
C2B C11B C12B . . . 120.5(2) yes
C2B C11B C16B . . . 121.3(2) yes
C12B C11B C16B . . . 118.2(3) yes
C11B C12B C13B . . . 120.8(3) yes
C12B C13B C14B . . . 120.9(4) yes
C13B C14B C15B . . . 119.4(4) yes
C14B C15B C16B . . . 120.6(3) yes
C11B C16B C15B . . . 120.1(3) yes
C6B C19B N20B . . . 173.6(3) yes

loop_
_geom_bond_atom_site_label_1
_geom_bond_atom_site_label_2
_geom_bond_site_symmetry_1
_geom_bond_site_symmetry_2
_geom_bond_distance
_geom_bond_publ_flag
O1A C2A . . 1.430(2) yes
O1A C9aA . . 1.438(3) yes
C2A C3A . . 1.539(3) yes
C2A C11A . . 1.502(3) yes
C3A N4A . . 1.474(3) yes
C3A C17A . . 1.517(4) yes
N4A N5A . . 1.441(3) yes
N4A C18A . . 1.462(4) yes
N5A C6A . . 1.463(3) yes
N5A C9aA . . 1.451(3) yes
C6A C7A . . 1.534(4) yes
C6A C19A . . 1.496(3) yes
C7A C8A . . 1.511(6) yes
C8A C9A . . 1.514(5) yes
C9A C9aA . . 1.505(4) yes
C11A C12A . . 1.392(3) yes
C11A C16A . . 1.385(3) yes
C12A C13A . . 1.381(4) yes
C13A C14A . . 1.376(5) yes
C14A C15A . . 1.386(4) yes
C15A C16A . . 1.391(4) yes
C19A N20A . . 1.135(3) yes
O1B C2B . . 1.432(3) yes
O1B C9aB . . 1.436(3) yes
C2B C3B . . 1.541(3) yes
C2B C11B . . 1.509(3) yes
C3B N4B . . 1.475(3) yes
C3B C17B . . 1.513(4) yes
N4B N5B . . 1.443(3) yes
N4B C18B . . 1.459(4) yes
N5B C6B . . 1.462(3) yes
N5B C9aB . . 1.453(3) yes
C6B C7B . . 1.526(4) yes
C6B C19B . . 1.505(4) yes
C7B C8B . . 1.521(5) yes
C8B C9B . . 1.522(4) yes
C9B C9aB . . 1.507(3) yes
C11B C12B . . 1.392(4) yes
C11B C16B . . 1.389(4) yes
C12B C13B . . 1.376(5) yes
C13B C14B . . 1.359(6) yes
C14B C15B . . 1.380(5) yes
C15B C16B . . 1.388(5) yes
C19B N20B . . 1.125(4) yes

loop_
_geom_torsion_atom_site_label_1
_geom_torsion_atom_site_label_2
_geom_torsion_atom_site_label_3
_geom_torsion_atom_site_label_4
_geom_torsion
_geom_torsion_publ_flag
N5A C9aA O1A C2A 64.0(2) yes
O1A C2A C3A N4A 50.5(2) yes
C2A C3A N4A N5A -52.8(2) yes
C3A N4A N5A C9aA 58.9(2) yes
N4A N5A C9aA O1A -63.0(2) yes
C9aA N5A C6A C7A 54.8(2) yes
N5A C6A C7A C8A -57.5(3) yes
C6A C7A C8A C9A 57.3(3) yes
C7A C8A C9A C9aA -52.9(3) yes
C8A C9A C9aA N5A 48.3(2) yes
C9A C9aA N5A C6A -50.3(2) yes
O1A C2A C11A C12A -130.7(3) yes
N5A C6A C19A N20A -177.5(4) yes
N5B C9aB O1B C2B 64.3(2) yes
O1B C2B C3B N4B 50.4(2) yes
C2B C3B N4B N5B -52.3(2) yes
C3B N4B N5B C9aB 58.6(2) yes
N4B N5B C9aB O1B -62.9(2) yes
C9aB N5B C6B C7B 55.3(2) yes
N5B C6B C7B C8B -59.0(3) yes
C6B C7B C8B C9B 58.7(3) yes
C7B C8B C9B C9aB -53.6(3) yes
C8B C9B C9aB N5B 48.7(2) yes
C9B C9aB N5B C6B -50.3(2) yes
O1B C2B C11B C12B -135.6(3) yes
N5B C6B C19B N20B 171.2(5) yes
